data_1518448
loop_
_publ_author_name
'Filatov, Alexander S.'
'Spisak, Sarah N.'
'Zabula, Alexander V.'
'McNeely, James'
'Rogachev, Andrey Yu.'
'Petrukhina, Marina A.'

_publ_section_title
;
 Self-assembly of tetrareduced corannulene with mixed Li--Rb clusters:
 dynamic transformations, unique structures and record7Li NMR shifts
;
_journal_issue 3
_journal_name_full 'Chem. Sci.'
_journal_page_first 1959
_journal_paper_doi 10.1039/C4SC03485F
_journal_volume 6
_journal_year 2015
_chemical_formula_moiety 'C60 H60 Li4 O5 Rb4'
_chemical_formula_sum 'C60 H60 Li4 O5 Rb4'
_chemical_formula_weight 1230.72
_chemical_name_systematic
; 
  bis(m6-h1:h5:h6:h6:h6:h6-Corannulene)-
-(tetrahydrofuran-O,O)-bis(tetrahydrofuran-O,O,O)-
-tetra-lithium-tetra-rubidium 

;
_space_group_IT_number 63
_symmetry_cell_setting orthorhombic
_symmetry_Int_Tables_number 63
_symmetry_space_group_name_Hall '-C 2c 2'
_symmetry_space_group_name_H-M 'C m c m'
_atom_sites_solution_hydrogens geom
_atom_sites_solution_primary direct
_atom_sites_solution_secondary difmap
_audit_creation_method SHELXL-97
_audit_update_record
;
2014-10-31 deposited with the CCDC.
2014-12-16 downloaded from the CCDC.
;
_cell_angle_alpha 90.00
_cell_angle_beta 90.00
_cell_angle_gamma 90.00
_cell_formula_units_Z 4
_cell_length_a 14.166(7)
_cell_length_b 13.519(7)
_cell_length_c 25.901(13)
_cell_measurement_reflns_used 1506
_cell_measurement_temperature 100(2)
_cell_measurement_theta_max 22.28
_cell_measurement_theta_min 2.84
_cell_volume 4960(4)
_computing_cell_refinement 'SAINT Ver. 6.22  (Bruker-AXS, 2003)'
_computing_data_collection 'SMART Ver. 5.622 (Bruker-AXS, 2003)'
_computing_data_reduction 'SAINT Ver. 6.22'
_computing_molecular_graphics 'SHELXTL Ver. 6.14'
_computing_publication_material 'SHELXTL Ver. 6.14'
_computing_structure_refinement 'SHELXTL Ver. 6.14'
_computing_structure_solution 'SHELXTL Ver. 6.14 (Bruker-AXS, 2003)'
_diffrn_ambient_temperature 100(2)
_diffrn_measured_fraction_theta_full 1.000
_diffrn_measured_fraction_theta_max 1.000
_diffrn_measurement_device_type 'Bruker SMART APEX CCD area-detector'
_diffrn_measurement_method '0.30\% \w scans'
_diffrn_radiation_monochromator graphite
_diffrn_radiation_source 'fine-focus sealed tube'
_diffrn_radiation_type Mo-K\a
_diffrn_radiation_wavelength 0.71073
_diffrn_reflns_av_R_equivalents 0.1667
_diffrn_reflns_av_sigmaI/netI 0.1038
_diffrn_reflns_limit_h_max 16
_diffrn_reflns_limit_h_min -16
_diffrn_reflns_limit_k_max 16
_diffrn_reflns_limit_k_min -16
_diffrn_reflns_limit_l_max 30
_diffrn_reflns_limit_l_min -30
_diffrn_reflns_number 17450
_diffrn_reflns_theta_full 25.00
_diffrn_reflns_theta_max 25.02
_diffrn_reflns_theta_min 1.57
_exptl_absorpt_coefficient_mu 3.975
_exptl_absorpt_correction_T_max 0.8900
_exptl_absorpt_correction_T_min 0.6469
_exptl_absorpt_correction_type multi-scan
_exptl_absorpt_process_details
;
SADABS  (Bruker-AXS, 2003)
;
_exptl_crystal_colour black
_exptl_crystal_density_diffrn 1.648
_exptl_crystal_density_method 'not measured'
_exptl_crystal_description block
_exptl_crystal_F_000 2480
_exptl_crystal_size_max 0.12
_exptl_crystal_size_mid 0.04
_exptl_crystal_size_min 0.03
_refine_diff_density_max 2.624
_refine_diff_density_min -1.396
_refine_diff_density_rms 0.183
_refine_ls_extinction_method none
_refine_ls_goodness_of_fit_ref 1.072
_refine_ls_hydrogen_treatment constr
_refine_ls_matrix_type full
_refine_ls_number_parameters 207
_refine_ls_number_reflns 2347
_refine_ls_number_restraints 142
_refine_ls_restrained_S_all 1.105
_refine_ls_R_factor_all 0.1516
_refine_ls_R_factor_gt 0.0846
_refine_ls_shift/su_max 0.000
_refine_ls_shift/su_mean 0.000
_refine_ls_structure_factor_coef Fsqd
_refine_ls_weighting_details 'calc w=1/[\s^2^(Fo^2^)+(0.0879P)^2^+114.3836P] where P=(Fo^2^+2Fc^2^)/3'
_refine_ls_weighting_scheme calc
_refine_ls_wR_factor_gt 0.1934
_refine_ls_wR_factor_ref 0.2331
_reflns_number_gt 1372
_reflns_number_total 2347
_reflns_threshold_expression I>2\s(I)
_cod_data_source_file c4sc03485f2.cif
_cod_data_source_block Li4Rb2
_cod_depositor_comments
;
The following automatic conversions were performed:

'_symmetry_cell_setting' value 'Orthorhombic' changed to
'orthorhombic' according to
/usr/data/users/saulius/crontab/automatic-downloads/rss-feeds/RSC/lib/dictionaries/cif_core.dic
dictionary named 'cif_core.dic' version 2.4.2 from 2011-04-26.

Automatic conversion script
Id: cif_fix_values 2935 2014-11-11 08:27:57Z andrius 

 Adding full bibliography for 1518448--1518449.cif.
;
_cod_original_sg_symbol_Hall '-C 2c 2     '
_cod_original_sg_symbol_H-M 'C m c m     '
_cod_database_code 1518448

loop_
_symmetry_equiv_pos_as_xyz
'x, y, z'
'-x, -y, z+1/2'
'-x, y, -z+1/2'
'x, -y, -z'
'x+1/2, y+1/2, z'
'-x+1/2, -y+1/2, z+1/2'
'-x+1/2, y+1/2, -z+1/2'
'x+1/2, -y+1/2, -z'
'-x, -y, -z'
'x, y, -z-1/2'
'x, -y, z-1/2'
'-x, y, z'
'-x+1/2, -y+1/2, -z'
'x+1/2, y+1/2, -z-1/2'
'x+1/2, -y+1/2, z-1/2'
'-x+1/2, y+1/2, z'

loop_
_atom_site_label
_atom_site_type_symbol
_atom_site_fract_x
_atom_site_fract_y
_atom_site_fract_z
_atom_site_U_iso_or_equiv
_atom_site_adp_type
_atom_site_occupancy
_atom_site_symmetry_multiplicity
_atom_site_calc_flag
_atom_site_refinement_flags
_atom_site_disorder_group
Rb1 Rb 0.5000 0.11745(12) 0.43377(5) 0.0359(5) Uani 1 2 d S .
Rb2 Rb 0.28842(13) 0.29806(14) 0.2500 0.0501(6) Uani 1 2 d S .
Li1 Li 0.3679(19) 0.007(2) 0.2500 0.038(7) Uani 1 2 d S .
Li2 Li 0.5000 0.167(3) 0.2500 0.034(9) Uani 1 4 d S .
Li3 Li 0.5000 -0.159(3) 0.2500 0.058(13) Uani 1 4 d S .
C1 C 0.4527(6) 0.3590(11) 0.3773(6) 0.074(4) Uani 1 1 d DU .
H1 H 0.4227 0.4159 0.3912 0.089 Uiso 1 1 calc R .
C2 C 0.3918(11) 0.2813(10) 0.3584(5) 0.056(3) Uani 1 1 d U .
C3 C 0.3003(11) 0.2419(11) 0.3662(5) 0.063(3) Uani 1 1 d U .
H3 H 0.2559 0.2848 0.3821 0.076 Uiso 1 1 calc R .
C4 C 0.2684(10) 0.1508(11) 0.3537(5) 0.065(3) Uani 1 1 d U .
H4 H 0.2036 0.1362 0.3592 0.077 Uiso 1 1 calc R .
C5 C 0.3275(8) 0.0756(10) 0.3328(4) 0.042(2) Uani 1 1 d U .
C6 C 0.3240(9) -0.0294(10) 0.3298(5) 0.050(3) Uani 1 1 d U .
H6 H 0.2643 -0.0610 0.3326 0.060 Uiso 1 1 calc R .
C7 C 0.4060(9) -0.0896(9) 0.3227(4) 0.047(3) Uani 1 1 d U .
H7 H 0.3969 -0.1590 0.3199 0.056 Uiso 1 1 calc R .
C8 C 0.5000 -0.0533(11) 0.3195(5) 0.032(3) Uani 1 2 d SU .
C9 C 0.5000 0.0531(10) 0.3155(5) 0.017(3) Uani 1 2 d SU .
C10 C 0.4211(7) 0.1121(8) 0.3215(4) 0.025(2) Uani 1 1 d U .
C11 C 0.4501(8) 0.2092(7) 0.3308(3) 0.031(3) Uani 1 1 d . .
O1 O 0.5000 -0.3025(12) 0.2500 0.062(6) Uani 1 4 d S .
O2 O 0.5000 0.2369(8) 0.5225(4) 0.046(3) Uani 1 2 d S .
O3 O 0.3725(7) 0.0000 0.5000 0.031(2) Uani 1 2 d S .
C12 C 0.5805(13) -0.3625(13) 0.2500 0.045(5) Uani 1 2 d S .
H12A H 0.6192 -0.3487 0.2810 0.054 Uiso 0.50 1 calc PR .
H12B H 0.6192 -0.3487 0.2190 0.054 Uiso 0.50 1 calc PR .
C13 C 0.5508(14) -0.4646(15) 0.2500 0.075(7) Uani 1 2 d S .
H13A H 0.5751 -0.4989 0.2190 0.090 Uiso 0.50 1 calc PR .
H13B H 0.5751 -0.4989 0.2810 0.090 Uiso 0.50 1 calc PR .
C14 C 0.428(2) 0.3166(16) 0.5172(9) 0.056(8) Uani 0.50 1 d P 1
H14A H 0.4255 0.3404 0.4810 0.067 Uiso 0.50 1 calc PR 1
H14B H 0.3650 0.2918 0.5271 0.067 Uiso 0.50 1 calc PR 1
C15 C 0.458(2) 0.3971(16) 0.5521(9) 0.054(8) Uani 0.50 1 d P 1
H15A H 0.4037 0.4378 0.5633 0.065 Uiso 0.50 1 calc PR 1
H15B H 0.5058 0.4403 0.5356 0.065 Uiso 0.50 1 calc PR 1
C16 C 0.5000 0.3391(12) 0.5969(6) 0.036(4) Uani 1 2 d S 1
H16A H 0.5699 0.3392 0.5980 0.043 Uiso 0.50 1 calc PR 1
H16B H 0.4727 0.3558 0.6310 0.043 Uiso 0.50 1 calc PR 1
C17 C 0.4572(16) 0.2482(16) 0.5718(8) 0.041(6) Uani 0.50 1 d P 1
H17A H 0.4692 0.1890 0.5933 0.049 Uiso 0.50 1 calc PR 1
H17B H 0.3881 0.2566 0.5680 0.049 Uiso 0.50 1 calc PR 1
C18 C 0.3123(8) 0.0576(10) 0.5325(4) 0.046(3) Uani 1 1 d . -1
H18A H 0.3497 0.1066 0.5522 0.056 Uiso 1 1 calc R -1
H18B H 0.2786 0.0144 0.5573 0.056 Uiso 1 1 calc R -1
C19 C 0.2442(15) 0.1082(15) 0.4983(7) 0.028(5) Uani 0.50 1 d P -1
H19A H 0.2739 0.1630 0.4788 0.034 Uiso 0.50 1 calc PR -1
H19B H 0.1888 0.1332 0.5176 0.034 Uiso 0.50 1 calc PR -1
C20 C 0.2195(14) 0.0226(16) 0.4642(7) 0.030(5) Uani 0.50 1 d P -1
H20A H 0.2480 0.0181 0.4294 0.036 Uiso 0.50 1 calc PR -1
H20B H 0.1593 -0.0129 0.4698 0.036 Uiso 0.50 1 calc PR -1

loop_
_atom_site_aniso_label
_atom_site_aniso_U_11
_atom_site_aniso_U_22
_atom_site_aniso_U_33
_atom_site_aniso_U_23
_atom_site_aniso_U_13
_atom_site_aniso_U_12
Rb1 0.0581(11) 0.0341(9) 0.0155(7) 0.0030(6) 0.000 0.000
Rb2 0.0627(12) 0.0671(13) 0.0203(8) 0.000 0.000 0.0332(10)
Li1 0.037(16) 0.055(18) 0.022(13) 0.000 0.000 -0.005(14)
Li2 0.04(2) 0.03(2) 0.03(2) 0.000 0.000 0.000
Li3 0.10(4) 0.05(3) 0.02(2) 0.000 0.000 0.000
C1 0.099(6) 0.063(5) 0.060(6) 0.000(4) 0.004(4) 0.013(4)
C2 0.073(5) 0.052(5) 0.042(5) 0.002(4) -0.003(4) 0.020(4)
C3 0.067(5) 0.075(5) 0.048(5) 0.004(4) 0.002(4) 0.031(4)
C4 0.054(5) 0.087(5) 0.053(5) 0.004(4) 0.003(4) 0.015(4)
C5 0.035(4) 0.063(4) 0.028(4) 0.001(4) 0.000(4) -0.001(4)
C6 0.045(4) 0.066(4) 0.038(5) 0.000(4) -0.003(4) -0.023(4)
C7 0.063(5) 0.043(4) 0.035(4) -0.001(4) -0.002(4) -0.020(4)
C8 0.045(5) 0.029(4) 0.022(5) -0.001(4) 0.000 0.000
C9 0.020(4) 0.020(4) 0.012(4) 0.000(4) 0.000 0.000
C10 0.026(4) 0.029(4) 0.019(4) 0.001(3) 0.001(3) 0.003(3)
C11 0.054(6) 0.027(6) 0.013(5) 0.006(4) 0.000(5) 0.017(5)
O1 0.120(18) 0.022(9) 0.044(11) 0.000 0.000 0.000
O2 0.076(9) 0.036(7) 0.028(6) -0.011(5) 0.000 0.000
O3 0.025(6) 0.045(7) 0.023(5) -0.005(5) 0.000 0.000
C12 0.048(11) 0.051(13) 0.035(10) 0.000 0.000 0.003(9)
C13 0.090(16) 0.052(13) 0.083(16) 0.000 0.000 0.026(12)
C14 0.10(2) 0.027(13) 0.039(14) -0.014(11) -0.018(15) 0.030(14)
C15 0.10(2) 0.022(13) 0.042(14) -0.010(10) -0.025(13) 0.002(11)
C16 0.027(9) 0.043(10) 0.039(9) -0.014(8) 0.000 0.000
C17 0.049(14) 0.033(12) 0.039(13) 0.006(11) 0.018(11) 0.002(11)
C18 0.040(7) 0.073(9) 0.026(6) 0.004(6) 0.007(5) 0.001(7)
C19 0.028(11) 0.040(13) 0.017(10) -0.006(9) 0.001(9) 0.004(10)
C20 0.019(11) 0.055(14) 0.016(10) 0.008(10) -0.004(8) -0.001(10)

loop_
_atom_type_symbol
_atom_type_description
_atom_type_scat_dispersion_real
_atom_type_scat_dispersion_imag
_atom_type_scat_source
C C 0.0033 0.0016 'International Tables Vol C Tables 4.2.6.8 and 6.1.1.4'
H H 0.0000 0.0000 'International Tables Vol C Tables 4.2.6.8 and 6.1.1.4'
Li Li -0.0003 0.0001 'International Tables Vol C Tables 4.2.6.8 and 6.1.1.4'
O O 0.0106 0.0060 'International Tables Vol C Tables 4.2.6.8 and 6.1.1.4'
Rb Rb -0.9393 2.9676 'International Tables Vol C Tables 4.2.6.8 and 6.1.1.4'

loop_
_geom_angle_atom_site_label_1
_geom_angle_atom_site_label_2
_geom_angle_atom_site_label_3
_geom_angle
_geom_angle_site_symmetry_1
_geom_angle_site_symmetry_3
O2 Rb1 O3 80.44(19) . 9_656
O2 Rb1 O3 80.44(19) . .
O3 Rb1 O3 75.4(3) 9_656 .
O2 Rb1 C11 119.1(3) . 12_655
O3 Rb1 C11 126.1(3) 9_656 12_655
O3 Rb1 C11 151.1(2) . 12_655
O2 Rb1 C11 119.1(3) . .
O3 Rb1 C11 151.1(2) 9_656 .
O3 Rb1 C11 126.1(3) . .
C11 Rb1 C11 27.0(4) 12_655 .
O2 Rb1 C10 141.0(3) . 12_655
O3 Rb1 C10 108.0(2) 9_656 12_655
O3 Rb1 C10 138.48(19) . 12_655
C11 Rb1 C10 26.2(3) 12_655 12_655
C11 Rb1 C10 43.2(3) . 12_655
O2 Rb1 C10 141.0(3) . .
O3 Rb1 C10 138.48(19) 9_656 .
O3 Rb1 C10 108.0(2) . .
C11 Rb1 C10 43.2(3) 12_655 .
C11 Rb1 C10 26.2(3) . .
C10 Rb1 C10 42.1(4) 12_655 .
O2 Rb1 C9 160.7(3) . .
O3 Rb1 C9 114.32(18) 9_656 .
O3 Rb1 C9 114.32(19) . .
C11 Rb1 C9 42.6(3) 12_655 .
C11 Rb1 C9 42.6(3) . .
C10 Rb1 C9 25.3(2) 12_655 .
C10 Rb1 C9 25.3(2) . .
O2 Rb1 C2 95.6(3) . .
O3 Rb1 C2 168.6(3) 9_656 .
O3 Rb1 C2 114.6(3) . .
C11 Rb1 C2 47.0(3) 12_655 .
C11 Rb1 C2 26.1(3) . .
C10 Rb1 C2 68.5(3) 12_655 .
C10 Rb1 C2 45.8(3) . .
C9 Rb1 C2 67.5(3) . .
O2 Rb1 C2 95.6(3) . 12_655
O3 Rb1 C2 114.6(3) 9_656 12_655
O3 Rb1 C2 168.6(3) . 12_655
C11 Rb1 C2 26.1(3) 12_655 12_655
C11 Rb1 C2 47.0(3) . 12_655
C10 Rb1 C2 45.8(3) 12_655 12_655
C10 Rb1 C2 68.5(3) . 12_655
C9 Rb1 C2 67.5(3) . 12_655
C2 Rb1 C2 54.9(5) . 12_655
O2 Rb1 C14 22.9(4) . 12_655
O3 Rb1 C14 83.1(5) 9_656 12_655
O3 Rb1 C14 103.1(4) . 12_655
C11 Rb1 C14 99.0(4) 12_655 12_655
C11 Rb1 C14 106.8(5) . 12_655
C10 Rb1 C14 118.4(4) 12_655 12_655
C10 Rb1 C14 132.8(5) . 12_655
C9 Rb1 C14 141.4(4) . 12_655
C2 Rb1 C14 89.1(5) . 12_655
C2 Rb1 C14 74.0(4) 12_655 12_655
O2 Rb1 C5 132.9(2) . .
O3 Rb1 C5 138.4(2) 9_656 .
O3 Rb1 C5 85.6(2) . .
C11 Rb1 C5 65.5(3) 12_655 .
C11 Rb1 C5 43.1(3) . .
C10 Rb1 C5 64.2(3) 12_655 .
C10 Rb1 C5 23.2(3) . .
C9 Rb1 C5 42.53(19) . .
C2 Rb1 C5 50.9(3) . .
C2 Rb1 C5 89.5(3) 12_655 .
C14 Rb1 C5 137.8(5) 12_655 .
C3 Rb2 C3 151.0(6) . 10_556
C3 Rb2 C2 144.5(4) . 10_556
C3 Rb2 C2 26.0(4) 10_556 10_556
C3 Rb2 C2 26.0(4) . .
C3 Rb2 C2 144.5(4) 10_556 .
C2 Rb2 C2 124.3(5) 10_556 .
C3 Rb2 C11 42.7(3) . .
C3 Rb2 C11 118.9(3) 10_556 .
C2 Rb2 C11 102.3(3) 10_556 .
C2 Rb2 C11 25.9(3) . .
C3 Rb2 C11 118.9(3) . 10_556
C3 Rb2 C11 42.7(3) 10_556 10_556
C2 Rb2 C11 25.9(3) 10_556 10_556
C2 Rb2 C11 102.3(3) . 10_556
C11 Rb2 C11 77.9(3) . 10_556
C3 Rb2 C4 23.7(4) . .
C3 Rb2 C4 129.4(4) 10_556 .
C2 Rb2 C4 134.8(3) 10_556 .
C2 Rb2 C4 44.6(4) . .
C11 Rb2 C4 48.7(3) . .
C11 Rb2 C4 110.3(3) 10_556 .
C3 Rb2 C4 129.4(4) . 10_556
C3 Rb2 C4 23.7(4) 10_556 10_556
C2 Rb2 C4 44.6(4) 10_556 10_556
C2 Rb2 C4 134.8(3) . 10_556
C11 Rb2 C4 110.3(3) . 10_556
C11 Rb2 C4 48.7(3) 10_556 10_556
C4 Rb2 C4 106.4(5) . 10_556
C3 Rb2 Li2 80.2(3) . .
C3 Rb2 Li2 80.2(3) 10_556 .
C2 Rb2 Li2 64.3(3) 10_556 .
C2 Rb2 Li2 64.3(3) . .
C11 Rb2 Li2 39.06(17) . .
C11 Rb2 Li2 39.06(17) 10_556 .
C4 Rb2 Li2 76.8(4) . .
C4 Rb2 Li2 76.8(4) 10_556 .
C3 Rb2 C6 67.4(3) . 16
C3 Rb2 C6 139.4(3) 10_556 16
C2 Rb2 C6 141.2(3) 10_556 16
C2 Rb2 C6 74.7(3) . 16
C11 Rb2 C6 100.5(3) . 16
C11 Rb2 C6 157.7(3) 10_556 16
C4 Rb2 C6 83.4(3) . 16
C4 Rb2 C6 146.1(3) 10_556 16
Li2 Rb2 C6 137.0(3) . 16
C3 Rb2 C6 139.4(3) . 7
C3 Rb2 C6 67.4(3) 10_556 7
C2 Rb2 C6 74.7(3) 10_556 7
C2 Rb2 C6 141.2(3) . 7
C11 Rb2 C6 157.7(3) . 7
C11 Rb2 C6 100.5(3) 10_556 7
C4 Rb2 C6 146.1(3) . 7
C4 Rb2 C6 83.4(3) 10_556 7
Li2 Rb2 C6 137.0(3) . 7
C6 Rb2 C6 72.4(4) 16 7
C3 Rb2 Li1 103.0(3) . 7
C3 Rb2 Li1 103.0(3) 10_556 7
C2 Rb2 Li1 109.9(3) 10_556 7
C2 Rb2 Li1 109.9(3) . 7
C11 Rb2 Li1 135.1(3) . 7
C11 Rb2 Li1 135.1(3) 10_556 7
C4 Rb2 Li1 114.5(3) . 7
C4 Rb2 Li1 114.5(3) 10_556 7
Li2 Rb2 Li1 158.7(7) . 7
C6 Rb2 Li1 36.3(2) 16 7
C6 Rb2 Li1 36.3(2) 7 7
C6 Li1 C6 137.9(14) 10_556 .
C6 Li1 C7 36.3(5) 10_556 10_556
C6 Li1 C7 133.4(14) . 10_556
C6 Li1 C7 133.4(14) 10_556 .
C6 Li1 C7 36.3(5) . .
C7 Li1 C7 106.1(13) 10_556 .
C6 Li1 C5 35.6(5) 10_556 10_556
C6 Li1 C5 148.3(14) . 10_556
C7 Li1 C5 63.6(4) 10_556 10_556
C7 Li1 C5 168.9(13) . 10_556
C6 Li1 C5 148.3(14) 10_556 .
C6 Li1 C5 35.6(5) . .
C7 Li1 C5 168.9(13) 10_556 .
C7 Li1 C5 63.6(4) . .
C5 Li1 C5 126.2(13) 10_556 .
C6 Li1 C10 157.0(13) 10_556 .
C6 Li1 C10 60.7(4) . .
C7 Li1 C10 148.8(13) 10_556 .
C7 Li1 C10 69.3(4) . .
C5 Li1 C10 121.6(12) 10_556 .
C5 Li1 C10 34.6(4) . .
C6 Li1 C10 60.7(4) 10_556 10_556
C6 Li1 C10 157.0(13) . 10_556
C7 Li1 C10 69.3(4) 10_556 10_556
C7 Li1 C10 148.8(13) . 10_556
C5 Li1 C10 34.6(4) 10_556 10_556
C5 Li1 C10 121.6(12) . 10_556
C10 Li1 C10 98.2(11) . 10_556
C6 Li1 C9 69.3(5) 10_556 10_556
C6 Li1 C9 149.8(11) . 10_556
C7 Li1 C9 56.4(5) 10_556 10_556
C7 Li1 C9 119.3(11) . 10_556
C5 Li1 C9 59.8(5) 10_556 10_556
C5 Li1 C9 131.4(12) . 10_556
C10 Li1 C9 97.7(10) . 10_556
C10 Li1 C9 31.6(4) 10_556 10_556
C6 Li1 C9 149.8(11) 10_556 .
C6 Li1 C9 69.3(5) . .
C7 Li1 C9 119.3(11) 10_556 .
C7 Li1 C9 56.4(5) . .
C5 Li1 C9 131.4(12) 10_556 .
C5 Li1 C9 59.8(5) . .
C10 Li1 C9 31.6(4) . .
C10 Li1 C9 97.7(10) 10_556 .
C9 Li1 C9 81.4(9) 10_556 .
C6 Li1 C8 60.6(5) 10_556 10_556
C6 Li1 C8 138.0(13) . 10_556
C7 Li1 C8 31.5(5) 10_556 10_556
C7 Li1 C8 101.8(11) . 10_556
C5 Li1 C8 71.9(5) 10_556 10_556
C5 Li1 C8 150.3(11) . 10_556
C10 Li1 C8 117.5(11) . 10_556
C10 Li1 C8 57.5(5) 10_556 10_556
C9 Li1 C8 31.3(5) 10_556 10_556
C9 Li1 C8 90.5(9) . 10_556
C6 Li1 C8 138.0(13) 10_556 .
C6 Li1 C8 60.6(5) . .
C7 Li1 C8 101.8(11) 10_556 .
C7 Li1 C8 31.5(5) . .
C5 Li1 C8 150.3(11) 10_556 .
C5 Li1 C8 71.9(5) . .
C10 Li1 C8 57.5(5) . .
C10 Li1 C8 117.5(11) 10_556 .
C9 Li1 C8 90.5(9) 10_556 .
C9 Li1 C8 31.3(5) . .
C8 Li1 C8 82.8(9) 10_556 .
C11 Li2 C11 151.1(19) 12_655 10_556
C11 Li2 C11 133.1(12) 12_655 3_655
C11 Li2 C11 36.1(6) 10_556 3_655
C11 Li2 C11 36.1(6) 12_655 .
C11 Li2 C11 133.1(12) 10_556 .
C11 Li2 C11 151.1(19) 3_655 .
C11 Li2 C10 59.3(4) 12_655 .
C11 Li2 C10 132.3(4) 10_556 .
C11 Li2 C10 167.3(7) 3_655 .
C11 Li2 C10 35.6(3) . .
C11 Li2 C10 167.3(7) 12_655 10_556
C11 Li2 C10 35.6(3) 10_556 10_556
C11 Li2 C10 59.3(4) 3_655 10_556
C11 Li2 C10 132.3(4) . 10_556
C10 Li2 C10 108.1(10) . 10_556
C11 Li2 C10 35.6(3) 12_655 12_655
C11 Li2 C10 167.3(7) 10_556 12_655
C11 Li2 C10 132.3(4) 3_655 12_655
C11 Li2 C10 59.3(4) . 12_655
C10 Li2 C10 58.5(6) . 12_655
C10 Li2 C10 142.1(18) 10_556 12_655
C11 Li2 C10 132.3(4) 12_655 3_655
C11 Li2 C10 59.3(4) 10_556 3_655
C11 Li2 C10 35.6(3) 3_655 3_655
C11 Li2 C10 167.3(7) . 3_655
C10 Li2 C10 142.1(18) . 3_655
C10 Li2 C10 58.5(6) 10_556 3_655
C10 Li2 C10 108.1(10) 12_655 3_655
C11 Li2 C9 147.9(14) 12_655 10_556
C11 Li2 C9 59.2(4) 10_556 10_556
C11 Li2 C9 59.2(4) 3_655 10_556
C11 Li2 C9 147.9(14) . 10_556
C10 Li2 C9 112.4(14) . 10_556
C10 Li2 C9 35.1(4) 10_556 10_556
C10 Li2 C9 112.4(14) 12_655 10_556
C10 Li2 C9 35.1(4) 3_655 10_556
C11 Li2 C9 59.2(4) 12_655 .
C11 Li2 C9 147.9(14) 10_556 .
C11 Li2 C9 147.9(14) 3_655 .
C11 Li2 C9 59.2(4) . .
C10 Li2 C9 35.1(4) . .
C10 Li2 C9 112.4(14) 10_556 .
C10 Li2 C9 35.1(4) 12_655 .
C10 Li2 C9 112.4(14) 3_655 .
C9 Li2 C9 95.6(15) 10_556 .
C11 Li2 Li1 113.1(7) 12_655 .
C11 Li2 Li1 89.2(6) 10_556 .
C11 Li2 Li1 113.1(7) 3_655 .
C11 Li2 Li1 89.2(6) . .
C10 Li2 Li1 55.6(6) . .
C10 Li2 Li1 55.6(6) 10_556 .
C10 Li2 Li1 94.3(11) 12_655 .
C10 Li2 Li1 94.3(11) 3_655 .
C9 Li2 Li1 59.5(8) 10_556 .
C9 Li2 Li1 59.5(8) . .
C11 Li2 Li1 89.2(6) 12_655 3_655
C11 Li2 Li1 113.1(7) 10_556 3_655
C11 Li2 Li1 89.2(6) 3_655 3_655
C11 Li2 Li1 113.1(7) . 3_655
C10 Li2 Li1 94.3(11) . 3_655
C10 Li2 Li1 94.3(11) 10_556 3_655
C10 Li2 Li1 55.6(6) 12_655 3_655
C10 Li2 Li1 55.6(6) 3_655 3_655
C9 Li2 Li1 59.5(8) 10_556 3_655
C9 Li2 Li1 59.5(8) . 3_655
Li1 Li2 Li1 81.8(15) . 3_655
O1 Li3 C8 128.4(10) . 10_556
O1 Li3 C8 128.4(10) . .
C8 Li3 C8 103(2) 10_556 .
O1 Li3 C7 112.0(10) . 12_655
C8 Li3 C7 111.1(17) 10_556 12_655
C8 Li3 C7 34.3(4) . 12_655
O1 Li3 C7 112.0(10) . 10_556
C8 Li3 C7 34.3(4) 10_556 10_556
C8 Li3 C7 111.1(17) . 10_556
C7 Li3 C7 136(2) 12_655 10_556
O1 Li3 C7 112.0(10) . 3_655
C8 Li3 C7 34.3(4) 10_556 3_655
C8 Li3 C7 111.1(17) . 3_655
C7 Li3 C7 98.3(11) 12_655 3_655
C7 Li3 C7 64.8(8) 10_556 3_655
O1 Li3 C7 112.0(10) . .
C8 Li3 C7 111.1(17) 10_556 .
C8 Li3 C7 34.3(4) . .
C7 Li3 C7 64.8(8) 12_655 .
C7 Li3 C7 98.3(11) 10_556 .
C7 Li3 C7 136(2) 3_655 .
O1 Li3 Li1 140.1(8) . .
C8 Li3 Li1 61.6(9) 10_556 .
C8 Li3 Li1 61.6(9) . .
C7 Li3 Li1 93.2(13) 12_655 .
C7 Li3 Li1 50.9(7) 10_556 .
C7 Li3 Li1 93.2(13) 3_655 .
C7 Li3 Li1 50.9(7) . .
O1 Li3 Li1 140.1(8) . 3_655
C8 Li3 Li1 61.6(9) 10_556 3_655
C8 Li3 Li1 61.6(9) . 3_655
C7 Li3 Li1 50.9(7) 12_655 3_655
C7 Li3 Li1 93.2(13) 10_556 3_655
C7 Li3 Li1 50.9(7) 3_655 3_655
C7 Li3 Li1 93.2(13) . 3_655
Li1 Li3 Li1 79.7(16) . 3_655
O1 Li3 Rb2 81.8(6) . 7_545
C8 Li3 Rb2 95.1(3) 10_556 7_545
C8 Li3 Rb2 95.1(3) . 7_545
C7 Li3 Rb2 125.7(4) 12_655 7_545
C7 Li3 Rb2 61.5(3) 10_556 7_545
C7 Li3 Rb2 125.7(4) 3_655 7_545
C7 Li3 Rb2 61.5(3) . 7_545
Li1 Li3 Rb2 58.3(5) . 7_545
Li1 Li3 Rb2 138.0(13) 3_655 7_545
O1 Li3 Rb2 81.8(6) . 5_545
C8 Li3 Rb2 95.1(3) 10_556 5_545
C8 Li3 Rb2 95.1(3) . 5_545
C7 Li3 Rb2 61.5(3) 12_655 5_545
C7 Li3 Rb2 125.7(4) 10_556 5_545
C7 Li3 Rb2 61.5(3) 3_655 5_545
C7 Li3 Rb2 125.7(4) . 5_545
Li1 Li3 Rb2 138.0(13) . 5_545
Li1 Li3 Rb2 58.3(5) 3_655 5_545
Rb2 Li3 Rb2 163.7(13) 7_545 5_545
C1 C1 C2 126.7(7) 12_655 .
C1 C1 Rb1 79.40(14) 12_655 .
C2 C1 Rb1 66.1(7) . .
C1 C1 H1 116.7 12_655 .
C2 C1 H1 116.7 . .
Rb1 C1 H1 131.1 . .
C3 C2 C1 140.5(13) . .
C3 C2 C11 109.6(12) . .
C1 C2 C11 108.2(12) . .
C3 C2 Rb2 74.4(8) . .
C1 C2 Rb2 121.6(9) . .
C11 C2 Rb2 82.9(7) . .
C3 C2 Rb1 95.0(8) . .
C1 C2 Rb1 90.5(8) . .
C11 C2 Rb1 65.4(6) . .
Rb2 C2 Rb1 141.2(4) . .
C4 C3 C2 127.9(14) . .
C4 C3 Rb2 88.5(9) . .
C2 C3 Rb2 79.6(8) . .
C4 C3 Rb1 87.4(9) . .
C2 C3 Rb1 62.7(7) . .
Rb2 C3 Rb1 127.3(4) . .
C4 C3 H3 116.0 . .
C2 C3 H3 116.0 . .
Rb2 C3 H3 103.6 . .
Rb1 C3 H3 125.0 . .
C3 C4 C5 123.0(14) . .
C3 C4 Rb2 67.8(8) . .
C5 C4 Rb2 93.9(8) . .
C3 C4 H4 118.5 . .
C5 C4 H4 118.5 . .
Rb2 C4 H4 108.9 . .
C6 C5 C4 135.4(12) . .
C6 C5 C10 111.2(11) . .
C4 C5 C10 111.9(12) . .
C6 C5 Li1 64.8(9) . .
C4 C5 Li1 139.0(11) . .
C10 C5 Li1 74.5(9) . .
C6 C5 Rb1 102.7(8) . .
C4 C5 Rb1 90.6(8) . .
C10 C5 Rb1 58.2(5) . .
Li1 C5 Rb1 122.9(7) . .
C6 C5 Rb2 140.0(8) . .
C4 C5 Rb2 63.7(7) . .
C10 C5 Rb2 75.3(6) . .
Li1 C5 Rb2 80.4(7) . .
Rb1 C5 Rb2 112.9(3) . .
C5 C6 C7 123.1(11) . .
C5 C6 Li1 79.6(10) . .
C7 C6 Li1 77.2(10) . .
C5 C6 Rb2 135.6(8) . 7_545
C7 C6 Rb2 85.1(7) . 7_545
Li1 C6 Rb2 74.1(7) . 7_545
C5 C6 H6 118.4 . .
C7 C6 H6 118.4 . .
Li1 C6 H6 115.0 . .
Rb2 C6 H6 48.7 7_545 .
C8 C7 C6 124.9(12) . .
C8 C7 Li1 88.6(10) . .
C6 C7 Li1 66.5(9) . .
C8 C7 Li3 65.4(10) . .
C6 C7 Li3 138.2(10) . .
Li1 C7 Li3 74.1(10) . .
C8 C7 Rb2 144.8(9) . 7_545
C6 C7 Rb2 72.0(7) . 7_545
Li1 C7 Rb2 69.4(7) . 7_545
Li3 C7 Rb2 81.9(5) . 7_545
C8 C7 H7 117.6 . .
C6 C7 H7 117.6 . .
Li1 C7 H7 117.2 . .
Li3 C7 H7 69.2 . .
Rb2 C7 H7 56.7 7_545 .
C7 C8 C7 139.0(16) . 12_655
C7 C8 C9 110.4(8) . .
C7 C8 C9 110.4(8) 12_655 .
C7 C8 Li3 80.3(8) . .
C7 C8 Li3 80.3(8) 12_655 .
C9 C8 Li3 124.3(13) . .
C7 C8 Li1 59.9(8) . .
C7 C8 Li1 141.8(10) 12_655 .
C9 C8 Li1 69.7(8) . .
Li3 C8 Li1 70.6(9) . .
C7 C8 Li1 141.8(10) . 3_655
C7 C8 Li1 59.9(8) 12_655 3_655
C9 C8 Li1 69.7(8) . 3_655
Li3 C8 Li1 70.6(9) . 3_655
Li1 C8 Li1 86.9(10) . 3_655
C10 C9 C10 108.1(12) . 12_655
C10 C9 C8 124.5(6) . .
C10 C9 C8 124.5(6) 12_655 .
C10 C9 Li2 72.3(7) . .
C10 C9 Li2 72.3(7) 12_655 .
C8 C9 Li2 136.3(12) . .
C10 C9 Li1 68.2(8) . .
C10 C9 Li1 142.5(10) 12_655 .
C8 C9 Li1 78.9(8) . .
Li2 C9 Li1 71.2(7) . .
C10 C9 Li1 142.5(10) . 3_655
C10 C9 Li1 68.2(8) 12_655 3_655
C8 C9 Li1 78.9(8) . 3_655
Li2 C9 Li1 71.2(7) . 3_655
Li1 C9 Li1 92.0(10) . 3_655
C10 C9 Rb1 74.6(6) . .
C10 C9 Rb1 74.6(6) 12_655 .
C8 C9 Rb1 101.8(8) . .
Li2 C9 Rb1 121.9(8) . .
Li1 C9 Rb1 133.8(5) . .
Li1 C9 Rb1 133.8(5) 3_655 .
C9 C10 C11 108.9(9) . .
C9 C10 C5 124.7(10) . .
C11 C10 C5 123.8(10) . .
C9 C10 Li2 72.6(9) . .
C11 C10 Li2 71.9(10) . .
C5 C10 Li2 136.3(7) . .
C9 C10 Li1 80.2(9) . .
C11 C10 Li1 139.8(9) . .
C5 C10 Li1 70.9(8) . .
Li2 C10 Li1 74.1(9) . .
C9 C10 Rb1 80.1(6) . .
C11 C10 Rb1 73.3(5) . .
C5 C10 Rb1 98.6(6) . .
Li2 C10 Rb1 124.9(5) . .
Li1 C10 Rb1 146.0(7) . .
C9 C10 Rb2 139.2(7) . .
C11 C10 Rb2 65.8(5) . .
C5 C10 Rb2 82.2(6) . .
Li2 C10 Rb2 67.4(6) . .
Li1 C10 Rb2 81.7(7) . .
Rb1 C10 Rb2 130.0(3) . .
C10 C11 C11 107.1(6) . 12_655
C10 C11 C2 122.9(11) . .
C11 C11 C2 124.4(7) 12_655 .
C10 C11 Li2 72.5(10) . .
C11 C11 Li2 71.9(3) 12_655 .
C2 C11 Li2 142.1(10) . .
C10 C11 Rb1 80.5(5) . .
C11 C11 Rb1 76.5(2) 12_655 .
C2 C11 Rb1 88.5(6) . .
Li2 C11 Rb1 129.3(8) . .
C10 C11 Rb2 91.7(6) . .
C11 C11 Rb2 133.51(19) 12_655 .
C2 C11 Rb2 71.2(6) . .
Li2 C11 Rb2 74.1(5) . .
Rb1 C11 Rb2 149.7(4) . .
C12 O1 C12 109.1(18) 3_655 .
C12 O1 Li3 125.4(9) 3_655 .
C12 O1 Li3 125.4(9) . .
C17 O2 C17 50(2) 12_655 .
C17 O2 C14 73.4(14) 12_655 12_655
C17 O2 C14 107.3(14) . 12_655
C17 O2 C14 107.3(14) 12_655 .
C17 O2 C14 73.4(14) . .
C14 O2 C14 86(2) 12_655 .
C17 O2 Rb1 142.8(10) 12_655 .
C17 O2 Rb1 142.8(11) . .
C14 O2 Rb1 109.9(10) 12_655 .
C14 O2 Rb1 109.9(10) . .
C18 O3 C18 106.7(12) 4_556 .
C18 O3 Rb1 108.4(5) 4_556 .
C18 O3 Rb1 114.5(5) . .
C18 O3 Rb1 114.5(5) 4_556 9_656
C18 O3 Rb1 108.4(5) . 9_656
Rb1 O3 Rb1 104.6(3) . 9_656
O1 C12 C13 108.5(16) . .
O1 C12 Rb2 108.2(10) . 5_545
C13 C12 Rb2 143.3(12) . 5_545
O1 C12 H12A 110.0 . .
C13 C12 H12A 110.0 . .
Rb2 C12 H12A 56.1 5_545 .
O1 C12 H12B 110.0 . .
C13 C12 H12B 110.0 . .
Rb2 C12 H12B 56.1 5_545 .
H12A C12 H12B 108.4 . .
C13 C13 C12 106.9(11) 3_655 .
C13 C13 H13A 110.3 3_655 .
C12 C13 H13A 110.3 . .
C13 C13 H13B 110.3 3_655 .
C12 C13 H13B 110.3 . .
H13A C13 H13B 108.6 . .
C15 C14 O2 106(2) . .
C15 C14 C14 73.4(16) . 12_655
O2 C14 C14 46.9(12) . 12_655
C15 C14 H14A 110.5 . .
O2 C14 H14A 110.5 . .
C14 C14 H14A 92.2 12_655 .
C15 C14 H14B 110.5 . .
O2 C14 H14B 110.5 . .
C14 C14 H14B 154.8 12_655 .
H14A C14 H14B 108.7 . .
C14 C15 C16 101.5(17) . .
C14 C15 H15A 111.5 . .
C16 C15 H15A 111.5 . .
C14 C15 H15B 111.5 . .
C16 C15 H15B 111.5 . .
H15A C15 H15B 109.3 . .
C17 C16 C15 86.2(13) . .
C17 C16 H16A 114.3 . .
C15 C16 H16A 114.3 . .
C17 C16 H16B 114.3 . .
C15 C16 H16B 114.3 . .
H16A C16 H16B 111.4 . .
O2 C17 C16 107.6(15) . .
O2 C17 H17A 110.2 . .
C16 C17 H17A 110.2 . .
O2 C17 H17B 110.2 . .
C16 C17 H17B 110.2 . .
H17A C17 H17B 108.5 . .
O3 C18 C19 106.8(10) . .
O3 C18 C20 76.8(8) . .
O3 C18 Rb1 45.4(4) . .
C19 C18 Rb1 87.4(9) . .
C20 C18 Rb1 85.6(6) . .
O3 C18 H18A 110.4 . .
C19 C18 H18A 110.4 . .
C20 C18 H18A 148.9 . .
Rb1 C18 H18A 80.1 . .
O3 C18 H18B 110.4 . .
C19 C18 H18B 110.4 . .
C20 C18 H18B 96.0 . .
Rb1 C18 H18B 154.7 . .
H18A C18 H18B 108.6 . .
C18 C19 C20 98.5(15) . .
C18 C19 H19A 112.1 . .
C20 C19 H19A 112.1 . .
C18 C19 H19B 112.1 . .
C20 C19 H19B 112.1 . .
H19A C19 H19B 109.7 . .
C19 C20 H20A 119.4 . .
C18 C20 H20A 119.4 . .
C19 C20 H20B 119.4 . .
C18 C20 H20B 119.4 . .
H20A C20 H20B 117.0 . .

loop_
_geom_bond_atom_site_label_1
_geom_bond_atom_site_label_2
_geom_bond_distance
_geom_bond_site_symmetry_2
Rb1 O2 2.809(10) .
Rb1 O3 2.954(6) 9_656
Rb1 O3 2.954(6) .
Rb1 C11 3.025(9) 12_655
Rb1 C11 3.026(9) .
Rb1 C10 3.115(10) 12_655
Rb1 C10 3.115(10) .
Rb1 C9 3.184(12) .
Rb1 C2 3.327(13) .
Rb1 C2 3.327(13) 12_655
Rb2 C3 3.108(14) .
Rb2 C3 3.108(14) 10_556
Rb2 C2 3.174(13) 10_556
Rb2 C2 3.174(13) .
Rb2 C11 3.326(10) .
Rb2 C11 3.327(10) 10_556
Rb2 C4 3.356(14) .
Rb2 C4 3.356(14) 10_556
Rb2 Li2 3.482(19) .
Rb2 C6 3.499(12) 16
Rb2 C6 3.499(12) 7
Li1 C6 2.213(15) 10_556
Li1 C6 2.213(15) .
Li1 C7 2.35(2) 10_556
Li1 C7 2.35(2) .
Li1 C5 2.405(17) 10_556
Li1 C5 2.405(17) .
Li1 C10 2.45(2) .
Li1 C10 2.45(2) 10_556
Li1 C9 2.60(2) 10_556
Li1 C9 2.60(2) .
Li1 C8 2.72(2) 10_556
Li1 C8 2.72(2) .
Li2 C11 2.281(13) 12_655
Li2 C11 2.281(13) 10_556
Li2 C11 2.281(13) 3_655
Li2 C11 2.281(13) .
Li2 C10 2.288(15) .
Li2 C10 2.288(15) 10_556
Li2 C10 2.288(15) 12_655
Li2 C10 2.288(15) 3_655
Li2 C9 2.29(3) 10_556
Li2 C9 2.29(3) .
Li2 Li1 2.86(4) 3_655
Li3 O1 1.95(5) .
Li3 C8 2.29(3) 10_556
Li3 C8 2.29(3) .
Li3 C7 2.49(2) 12_655
Li3 C7 2.49(2) 10_556
Li3 C7 2.49(2) 3_655
Li3 C7 2.49(2) .
Li3 Li1 2.92(5) 3_655
C1 C1 1.339(18) 12_655
C1 C2 1.447(18) .
C1 H1 0.9500 .
C2 C3 1.42(2) .
C2 C11 1.464(16) .
C3 C4 1.35(2) .
C3 H3 0.9500 .
C4 C5 1.424(18) .
C4 H4 0.9500 .
C5 C6 1.422(17) .
C5 C10 1.444(15) .
C6 C7 1.431(18) .
C6 Rb2 3.500(12) 7_545
C6 H6 0.9500 .
C7 C8 1.422(13) .
C7 H7 0.9500 .
C8 C7 1.422(13) 12_655
C8 C9 1.442(19) .
C8 Li1 2.72(2) 3_655
C9 C10 1.382(12) .
C9 C10 1.382(12) 12_655
C9 Li1 2.60(2) 3_655
C10 C11 1.396(14) .
C11 C11 1.41(2) 12_655
O1 C12 1.399(18) 3_655
O1 C12 1.399(18) .
O2 C17 1.42(2) 12_655
O2 C17 1.42(2) .
O2 C14 1.49(2) 12_655
O2 C14 1.49(2) .
O3 C18 1.429(12) 4_556
O3 C18 1.429(12) .
O3 Rb1 2.954(6) 9_656
C12 C13 1.44(3) .
C12 H12A 0.9900 .
C12 H12B 0.9900 .
C13 C13 1.44(4) 3_655
C13 H13A 0.9900 .
C13 H13B 0.9900 .
C14 C15 1.48(3) .
C14 H14A 0.9900 .
C14 H14B 0.9900 .
C15 C16 1.52(3) .
C15 H15A 0.9900 .
C15 H15B 0.9900 .
C16 C17 1.52(3) .
C16 H16A 0.9900 .
C16 H16B 0.9900 .
C17 H17A 0.9900 .
C17 H17B 0.9900 .
C18 C19 1.48(2) .
C18 H18A 0.9900 .
C18 H18B 0.9900 .
C19 C20 1.50(3) .
C19 H19A 0.9900 .
C19 H19B 0.9900 .
C20 H20A 0.9900 .
C20 H20B 0.9900 .
